data_4063284
loop_
_publ_author_name
'Olga Grossman'
'Clarit Azerraf'
'Dmitri Gelman'

_publ_section_title
;
 Palladium Complexes Bearing Novel Strongly Bent Trans-Spanning
 Diphosphine Ligands: Synthesis, Characterization, and Catalytic
 Activity
;
_journal_issue 2
_journal_name_full Organometallics
_journal_page_first 375
_journal_page_last 381
_journal_paper_doi 10.1021/om050906j
_journal_volume 25
_journal_year 2006
_chemical_formula_moiety 'C32 H40 Cl2 P2 Pd'
_chemical_formula_sum 'C32 H40 Cl2 P2 Pd'
_chemical_formula_weight 663.88
_chemical_name_systematic
; 
 ? 
;
_space_group_IT_number 14
_symmetry_cell_setting monoclinic
_symmetry_space_group_name_Hall '-P 2ybc'
_symmetry_space_group_name_H-M 'P 1 21/c 1'
_atom_sites_solution_hydrogens geom
_atom_sites_solution_primary direct
_atom_sites_solution_secondary difmap
_audit_creation_method SHELXL-97
_cell_angle_alpha 90.00
_cell_angle_beta 95.124(2)
_cell_angle_gamma 90.00
_cell_formula_units_Z 4
_cell_length_a 12.7444(12)
_cell_length_b 11.9870(11)
_cell_length_c 19.6856(18)
_cell_measurement_temperature 295(2)
_cell_volume 2995.3(5)
_computing_cell_refinement 'Bruker SMART'
_computing_data_collection 'Bruker SMART'
_computing_data_reduction 'Bruker SAINT'
_computing_molecular_graphics 'Bruker SHELXTL'
_computing_publication_material 'Bruker SHELXTL'
_computing_structure_refinement 'SHELXL-97 (Sheldrick, 1997)'
_computing_structure_solution 'SHELXS-97 (Sheldrick, 1990)'
_diffrn_ambient_temperature 295(2)
_diffrn_measured_fraction_theta_full 1.000
_diffrn_measured_fraction_theta_max 1.000
_diffrn_measurement_device_type 'CCD area detector'
_diffrn_measurement_method 'phi and omega scans'
_diffrn_radiation_monochromator graphite
_diffrn_radiation_source 'fine-focus sealed tube'
_diffrn_radiation_type MoK\a
_diffrn_radiation_wavelength 0.71073
_diffrn_reflns_av_R_equivalents 0.0371
_diffrn_reflns_av_sigmaI/netI 0.0229
_diffrn_reflns_limit_h_max 16
_diffrn_reflns_limit_h_min -16
_diffrn_reflns_limit_k_max 15
_diffrn_reflns_limit_k_min -15
_diffrn_reflns_limit_l_max 25
_diffrn_reflns_limit_l_min -25
_diffrn_reflns_number 33511
_diffrn_reflns_theta_full 27.00
_diffrn_reflns_theta_max 27.00
_diffrn_reflns_theta_min 1.60
_exptl_absorpt_coefficient_mu 0.925
_exptl_absorpt_correction_T_max 0.8366
_exptl_absorpt_correction_T_min 0.7882
_exptl_absorpt_correction_type empirical
_exptl_absorpt_process_details 'Bruker SADABS'
_exptl_crystal_colour red
_exptl_crystal_density_diffrn 1.472
_exptl_crystal_density_method 'not measured'
_exptl_crystal_description prism
_exptl_crystal_F_000 1368
_exptl_crystal_size_max 0.27
_exptl_crystal_size_mid 0.22
_exptl_crystal_size_min 0.20
_refine_diff_density_max 0.427
_refine_diff_density_min -0.429
_refine_diff_density_rms 0.075
_refine_ls_extinction_method none
_refine_ls_goodness_of_fit_ref 1.061
_refine_ls_hydrogen_treatment constr
_refine_ls_matrix_type full
_refine_ls_number_parameters 353
_refine_ls_number_reflns 6549
_refine_ls_number_restraints 0
_refine_ls_restrained_S_all 1.061
_refine_ls_R_factor_all 0.0291
_refine_ls_R_factor_gt 0.0254
_refine_ls_shift/su_max 0.002
_refine_ls_shift/su_mean 0.000
_refine_ls_structure_factor_coef Fsqd
_refine_ls_weighting_details 'calc w=1/[\s^2^(Fo^2^)+(0.0447P)^2^+0.1635P] where P=(Fo^2^+2Fc^2^)/3'
_refine_ls_weighting_scheme calc
_refine_ls_wR_factor_gt 0.0717
_refine_ls_wR_factor_ref 0.0732
_reflns_number_gt 5787
_reflns_number_total 6549
_reflns_threshold_expression >2sigma(I)
_cod_depositor_comments
;
The following automatic conversions were performed:
'_symmetry_cell_setting' value 'Monoclinic' changed to 'monoclinic'
according to '/home/saulius/struct/CIF-dictionaries/cif_core.dic'
dictionary named 'cif_core.dic' version 2.4.1 from 2010-06-29.

Automatic conversion script
Id: cif_fix_enum 1527 2010-12-29 10:47:43Z saulius 
;
_cod_original_sg_symbol_H-M P2(1)/c
_cod_database_code 4063284

loop_
_symmetry_equiv_pos_as_xyz
'x, y, z'
'-x, y+1/2, -z+1/2'
'-x, -y, -z'
'x, -y-1/2, z-1/2'

loop_
_atom_site_label
_atom_site_type_symbol
_atom_site_fract_x
_atom_site_fract_y
_atom_site_fract_z
_atom_site_U_iso_or_equiv
_atom_site_adp_type
_atom_site_occupancy
_atom_site_symmetry_multiplicity
_atom_site_calc_flag
_atom_site_refinement_flags
C1 C 0.73706(13) 0.52492(14) 0.14603(8) 0.0309(4) Uani 1 1 d .
H1 H 0.7819 0.5915 0.1476 0.037 Uiso 1 1 calc R
C2 C 0.62076(16) 0.34869(15) 0.13992(10) 0.0405(4) Uani 1 1 d .
H2 H 0.5761 0.2820 0.1380 0.049 Uiso 1 1 calc R
C3 C 0.61975(13) 0.55260(14) 0.13010(8) 0.0302(4) Uani 1 1 d .
C4 C 0.57197(14) 0.65725(14) 0.12164(9) 0.0308(4) Uani 1 1 d .
C5 C 0.46253(14) 0.65947(16) 0.10516(10) 0.0400(4) Uani 1 1 d .
H5 H 0.4291 0.7279 0.0977 0.048 Uiso 1 1 calc R
C6 C 0.40330(15) 0.56348(17) 0.09973(11) 0.0455(5) Uani 1 1 d .
H6 H 0.3311 0.5679 0.0882 0.055 Uiso 1 1 calc R
C7 C 0.44992(15) 0.46089(16) 0.11125(10) 0.0423(4) Uani 1 1 d .
H7 H 0.4095 0.3962 0.1091 0.051 Uiso 1 1 calc R
C8 C 0.55788(14) 0.45578(15) 0.12605(9) 0.0356(4) Uani 1 1 d .
C9 C 0.74545(13) 0.46077(14) 0.21400(8) 0.0297(3) Uani 1 1 d .
C10 C 0.80494(12) 0.48662(14) 0.27516(8) 0.0298(3) Uani 1 1 d .
C11 C 0.80390(14) 0.40955(16) 0.32837(9) 0.0377(4) Uani 1 1 d .
H11 H 0.8449 0.4234 0.3690 0.045 Uiso 1 1 calc R
C12 C 0.74388(15) 0.31339(17) 0.32257(10) 0.0401(4) Uani 1 1 d .
H12 H 0.7458 0.2634 0.3588 0.048 Uiso 1 1 calc R
C13 C 0.68097(15) 0.29122(15) 0.26313(10) 0.0373(4) Uani 1 1 d .
H13 H 0.6384 0.2281 0.2596 0.045 Uiso 1 1 calc R
C14 C 0.68261(14) 0.36412(14) 0.20941(9) 0.0330(4) Uani 1 1 d .
C15 C 0.76522(15) 0.44119(16) 0.09192(9) 0.0388(4) Uani 1 1 d .
C16 C 0.84495(17) 0.4533(2) 0.04963(10) 0.0524(6) Uani 1 1 d .
H16 H 0.8857 0.5178 0.0507 0.063 Uiso 1 1 calc R
C17 C 0.8630(2) 0.3657(3) 0.00485(12) 0.0702(8) Uani 1 1 d .
H17 H 0.9161 0.3721 -0.0244 0.084 Uiso 1 1 calc R
C18 C 0.8028(3) 0.2703(2) 0.00383(13) 0.0720(9) Uani 1 1 d .
H18 H 0.8168 0.2122 -0.0253 0.086 Uiso 1 1 calc R
C19 C 0.7225(2) 0.25980(18) 0.04524(12) 0.0583(7) Uani 1 1 d .
H19 H 0.6817 0.1954 0.0437 0.070 Uiso 1 1 calc R
C20 C 0.70269(16) 0.34526(16) 0.08920(10) 0.0429(5) Uani 1 1 d .
C21 C 0.6816(2) 0.82450(18) 0.04852(10) 0.0500(5) Uani 1 1 d .
C22 C 0.6083(3) 0.7981(3) -0.00877(17) 0.0557(11) Uani 0.633(5) 1 d P
H22A H 0.6399 0.8134 -0.0503 0.084 Uiso 0.633(5) 1 calc PR
H22B H 0.5460 0.8427 -0.0071 0.084 Uiso 0.633(5) 1 calc PR
H22C H 0.5899 0.7205 -0.0073 0.084 Uiso 0.633(5) 1 calc PR
C22A C 0.7202(6) 0.7369(5) 0.0109(4) 0.057(2) Uani 0.367(5) 1 d P
H22D H 0.6784 0.6714 0.0161 0.085 Uiso 0.367(5) 1 calc PR
H22E H 0.7921 0.7220 0.0271 0.085 Uiso 0.367(5) 1 calc PR
H22F H 0.7166 0.7574 -0.0364 0.085 Uiso 0.367(5) 1 calc PR
C23 C 0.72848(19) 0.94154(19) 0.04580(12) 0.0580(6) Uani 1 1 d .
H23A H 0.7890 0.9471 0.0783 0.087 Uiso 1 1 calc R
H23B H 0.6768 0.9955 0.0565 0.087 Uiso 1 1 calc R
H23C H 0.7490 0.9556 0.0009 0.087 Uiso 1 1 calc R
C24 C 0.55192(16) 0.89521(15) 0.16269(11) 0.0410(4) Uani 1 1 d .
H24 H 0.5076 0.8562 0.1932 0.049 Uiso 1 1 calc R
C25 C 0.47597(18) 0.95257(19) 0.10887(12) 0.0566(6) Uani 1 1 d .
H25A H 0.4257 0.9959 0.1311 0.085 Uiso 1 1 calc R
H25B H 0.4397 0.8971 0.0805 0.085 Uiso 1 1 calc R
H25C H 0.5150 1.0006 0.0813 0.085 Uiso 1 1 calc R
C26 C 0.61238(19) 0.98403(18) 0.20653(12) 0.0591(6) Uani 1 1 d .
H26A H 0.6571 1.0254 0.1789 0.089 Uiso 1 1 calc R
H26B H 0.6546 0.9484 0.2431 0.089 Uiso 1 1 calc R
H26C H 0.5633 1.0338 0.2250 0.089 Uiso 1 1 calc R
C27 C 1.01511(15) 0.57864(19) 0.27731(12) 0.0483(5) Uani 1 1 d .
H27 H 1.0358 0.5217 0.3116 0.058 Uiso 1 1 calc R
C28 C 1.02508(18) 0.5262(2) 0.20809(14) 0.0647(7) Uani 1 1 d .
H28A H 1.0083 0.5806 0.1730 0.097 Uiso 1 1 calc R
H28B H 0.9773 0.4644 0.2018 0.097 Uiso 1 1 calc R
H28C H 1.0959 0.5003 0.2057 0.097 Uiso 1 1 calc R
C29 C 1.09096(18) 0.6772(2) 0.29066(15) 0.0699(8) Uani 1 1 d .
H29A H 1.1619 0.6526 0.2868 0.105 Uiso 1 1 calc R
H29B H 1.0852 0.7057 0.3357 0.105 Uiso 1 1 calc R
H29C H 1.0733 0.7349 0.2578 0.105 Uiso 1 1 calc R
C30 C 0.87596(18) 0.65174(18) 0.38139(10) 0.0468(5) Uani 1 1 d .
H30 H 0.8072 0.6278 0.3947 0.056 Uiso 1 1 calc R
C31 C 0.96031(19) 0.5946(2) 0.43061(12) 0.0636(7) Uani 1 1 d .
H31A H 1.0287 0.6225 0.4225 0.095 Uiso 1 1 calc R
H31B H 0.9581 0.5155 0.4231 0.095 Uiso 1 1 calc R
H31C H 0.9466 0.6102 0.4768 0.095 Uiso 1 1 calc R
C32 C 0.8818(3) 0.7789(2) 0.39121(14) 0.0753(9) Uani 1 1 d .
H32A H 0.8735 0.7967 0.4380 0.113 Uiso 1 1 calc R
H32B H 0.8267 0.8138 0.3623 0.113 Uiso 1 1 calc R
H32C H 0.9489 0.8055 0.3795 0.113 Uiso 1 1 calc R
Cl1 Cl 0.64374(4) 0.70863(4) 0.28747(3) 0.04447(12) Uani 1 1 d .
Cl2 Cl 0.91382(4) 0.78958(5) 0.15241(3) 0.05262(14) Uani 1 1 d .
P1 P 0.64505(4) 0.78912(4) 0.13459(2) 0.03116(11) Uani 1 1 d .
P2 P 0.87850(4) 0.61818(4) 0.28920(2) 0.03372(11) Uani 1 1 d .
Pd1 Pd 0.778452(11) 0.741183(11) 0.217884(7) 0.03244(6) Uani 1 1 d .

loop_
_atom_site_aniso_label
_atom_site_aniso_U_11
_atom_site_aniso_U_22
_atom_site_aniso_U_33
_atom_site_aniso_U_23
_atom_site_aniso_U_13
_atom_site_aniso_U_12
C1 0.0350(9) 0.0255(8) 0.0316(9) -0.0002(7) -0.0005(7) 0.0023(7)
C2 0.0507(11) 0.0231(8) 0.0445(11) -0.0014(8) -0.0130(9) -0.0028(8)
C3 0.0344(9) 0.0278(8) 0.0275(8) -0.0005(7) -0.0017(7) 0.0014(7)
C4 0.0362(9) 0.0268(8) 0.0287(8) 0.0005(7) -0.0001(7) 0.0013(7)
C5 0.0374(10) 0.0339(9) 0.0471(11) 0.0009(8) -0.0044(8) 0.0073(8)
C6 0.0339(10) 0.0439(11) 0.0563(12) 0.0014(9) -0.0088(9) -0.0001(8)
C7 0.0409(10) 0.0363(10) 0.0472(11) -0.0014(9) -0.0095(8) -0.0081(8)
C8 0.0412(10) 0.0283(8) 0.0355(9) -0.0012(7) -0.0072(8) 0.0005(7)
C9 0.0307(8) 0.0268(8) 0.0313(9) -0.0002(7) 0.0010(7) 0.0028(7)
C10 0.0270(8) 0.0294(8) 0.0327(9) 0.0018(7) 0.0001(7) -0.0014(7)
C11 0.0392(10) 0.0394(10) 0.0334(9) 0.0049(8) -0.0030(8) -0.0042(8)
C12 0.0446(11) 0.0364(10) 0.0390(10) 0.0103(8) 0.0018(8) -0.0037(8)
C13 0.0371(10) 0.0260(8) 0.0485(11) 0.0027(8) 0.0019(8) -0.0029(7)
C14 0.0346(9) 0.0259(8) 0.0373(9) -0.0013(7) -0.0037(7) 0.0022(7)
C15 0.0453(10) 0.0400(10) 0.0299(9) -0.0025(8) -0.0037(8) 0.0144(8)
C16 0.0515(12) 0.0667(15) 0.0383(11) -0.0005(10) -0.0004(9) 0.0202(11)
C17 0.0688(16) 0.105(2) 0.0356(12) -0.0095(13) 0.0000(11) 0.0440(16)
C18 0.096(2) 0.0747(18) 0.0402(13) -0.0204(12) -0.0203(14) 0.0487(17)
C19 0.0839(19) 0.0422(12) 0.0435(13) -0.0111(9) -0.0239(13) 0.0254(11)
C20 0.0547(12) 0.0344(10) 0.0363(10) -0.0048(8) -0.0141(9) 0.0142(9)
C21 0.0779(15) 0.0376(11) 0.0360(10) 0.0052(9) 0.0132(10) -0.0038(11)
C22 0.073(3) 0.057(2) 0.0363(18) 0.0078(16) -0.0004(16) -0.0032(18)
C22A 0.068(5) 0.058(4) 0.046(4) 0.014(3) 0.021(3) -0.005(3)
C23 0.0732(16) 0.0424(12) 0.0600(14) 0.0161(11) 0.0153(12) -0.0037(11)
C24 0.0461(11) 0.0292(9) 0.0485(11) -0.0012(8) 0.0088(9) 0.0041(8)
C25 0.0576(14) 0.0388(11) 0.0732(16) 0.0066(11) 0.0041(12) 0.0159(10)
C26 0.0748(16) 0.0368(11) 0.0657(15) -0.0161(11) 0.0066(12) 0.0027(11)
C27 0.0323(10) 0.0505(12) 0.0608(13) 0.0153(10) -0.0033(9) -0.0021(9)
C28 0.0470(13) 0.0646(15) 0.0846(18) 0.0015(14) 0.0186(12) 0.0059(11)
C29 0.0394(12) 0.0791(18) 0.0888(19) 0.0186(15) -0.0081(12) -0.0218(12)
C30 0.0573(13) 0.0464(12) 0.0342(10) 0.0015(9) -0.0091(9) -0.0098(10)
C31 0.0733(16) 0.0660(15) 0.0461(13) 0.0105(11) -0.0241(11) -0.0148(13)
C32 0.115(2) 0.0502(14) 0.0551(15) -0.0126(12) -0.0244(15) -0.0095(15)
Cl1 0.0480(3) 0.0463(3) 0.0401(3) 0.0038(2) 0.0095(2) 0.0017(2)
Cl2 0.0431(3) 0.0573(3) 0.0576(3) 0.0134(3) 0.0059(2) -0.0105(2)
P1 0.0370(2) 0.0239(2) 0.0323(2) 0.00158(17) 0.00155(19) 0.00082(18)
P2 0.0331(2) 0.0325(2) 0.0343(2) 0.00406(19) -0.00421(18) -0.00705(19)
Pd1 0.03564(9) 0.02802(8) 0.03299(9) 0.00168(5) -0.00068(6) -0.00415(5)

loop_
_atom_type_symbol
_atom_type_description
_atom_type_scat_dispersion_real
_atom_type_scat_dispersion_imag
_atom_type_scat_source
C C 0.0033 0.0016 'International Tables Vol C Tables 4.2.6.8 and 6.1.1.4'
H H 0.0000 0.0000 'International Tables Vol C Tables 4.2.6.8 and 6.1.1.4'
P P 0.1023 0.0942 'International Tables Vol C Tables 4.2.6.8 and 6.1.1.4'
Cl Cl 0.1484 0.1585 'International Tables Vol C Tables 4.2.6.8 and 6.1.1.4'
Pd Pd -0.9988 1.0072 'International Tables Vol C Tables 4.2.6.8 and 6.1.1.4'

loop_
_geom_angle_atom_site_label_1
_geom_angle_atom_site_label_2
_geom_angle_atom_site_label_3
_geom_angle
C15 C1 C3 106.51(14)
C15 C1 C9 105.98(14)
C3 C1 C9 106.04(14)
C15 C1 H1 112.6
C3 C1 H1 112.6
C9 C1 H1 112.6
C20 C2 C8 106.75(16)
C20 C2 C14 105.30(15)
C8 C2 C14 106.22(14)
C20 C2 H2 112.7
C8 C2 H2 112.7
C14 C2 H2 112.7
C4 C3 C8 119.97(16)
C4 C3 C1 128.60(15)
C8 C3 C1 111.41(15)
C3 C4 C5 117.24(16)
C3 C4 P1 122.99(13)
C5 C4 P1 119.72(13)
C6 C5 C4 121.96(17)
C6 C5 H5 119.0
C4 C5 H5 119.0
C5 C6 C7 120.61(18)
C5 C6 H6 119.7
C7 C6 H6 119.7
C6 C7 C8 118.78(18)
C6 C7 H7 120.6
C8 C7 H7 120.6
C7 C8 C3 121.32(17)
C7 C8 C2 124.92(17)
C3 C8 C2 113.76(15)
C10 C9 C14 119.94(15)
C10 C9 C1 128.90(15)
C14 C9 C1 111.15(14)
C11 C10 C9 117.26(16)
C11 C10 P2 119.47(13)
C9 C10 P2 123.22(13)
C12 C11 C10 122.10(17)
C12 C11 H11 119.0
C10 C11 H11 119.0
C11 C12 C13 120.30(17)
C11 C12 H12 119.9
C13 C12 H12 119.9
C14 C13 C12 118.77(17)
C14 C13 H13 120.6
C12 C13 H13 120.6
C13 C14 C9 121.49(16)
C13 C14 C2 124.77(16)
C9 C14 C2 113.72(15)
C16 C15 C20 120.85(19)
C16 C15 C1 125.67(19)
C20 C15 C1 113.47(17)
C15 C16 C17 118.1(2)
C15 C16 H16 120.9
C17 C16 H16 120.9
C18 C17 C16 120.6(3)
C18 C17 H17 119.7
C16 C17 H17 119.7
C19 C18 C17 120.8(2)
C19 C18 H18 119.6
C17 C18 H18 119.6
C18 C19 C20 119.6(2)
C18 C19 H19 120.2
C20 C19 H19 120.2
C19 C20 C15 120.0(2)
C19 C20 C2 127.8(2)
C15 C20 C2 112.23(16)
C22A C21 C22 69.7(4)
C22A C21 C23 120.9(3)
C22 C21 C23 113.9(2)
C22A C21 P1 116.3(3)
C22 C21 P1 118.1(2)
C23 C21 P1 112.00(15)
C21 C22 H22A 109.5
C21 C22 H22B 109.5
H22A C22 H22B 109.5
C21 C22 H22C 109.5
H22A C22 H22C 109.5
H22B C22 H22C 109.5
C21 C22A H22D 109.5
C21 C22A H22E 109.5
H22D C22A H22E 109.5
C21 C22A H22F 109.5
H22D C22A H22F 109.5
H22E C22A H22F 109.5
C21 C23 H23A 109.5
C21 C23 H23B 109.5
H23A C23 H23B 109.5
C21 C23 H23C 109.5
H23A C23 H23C 109.5
H23B C23 H23C 109.5
C25 C24 C26 109.39(17)
C25 C24 P1 118.83(15)
C26 C24 P1 109.91(14)
C25 C24 H24 105.9
C26 C24 H24 105.9
P1 C24 H24 105.9
C24 C25 H25A 109.5
C24 C25 H25B 109.5
H25A C25 H25B 109.5
C24 C25 H25C 109.5
H25A C25 H25C 109.5
H25B C25 H25C 109.5
C24 C26 H26A 109.5
C24 C26 H26B 109.5
H26A C26 H26B 109.5
C24 C26 H26C 109.5
H26A C26 H26C 109.5
H26B C26 H26C 109.5
C28 C27 C29 111.8(2)
C28 C27 P2 112.17(15)
C29 C27 P2 111.65(17)
C28 C27 H27 107.0
C29 C27 H27 107.0
P2 C27 H27 107.0
C27 C28 H28A 109.5
C27 C28 H28B 109.5
H28A C28 H28B 109.5
C27 C28 H28C 109.5
H28A C28 H28C 109.5
H28B C28 H28C 109.5
C27 C29 H29A 109.5
C27 C29 H29B 109.5
H29A C29 H29B 109.5
C27 C29 H29C 109.5
H29A C29 H29C 109.5
H29B C29 H29C 109.5
C32 C30 C31 109.76(19)
C32 C30 P2 109.38(15)
C31 C30 P2 116.40(17)
C32 C30 H30 106.9
C31 C30 H30 106.9
P2 C30 H30 106.9
C30 C31 H31A 109.5
C30 C31 H31B 109.5
H31A C31 H31B 109.5
C30 C31 H31C 109.5
H31A C31 H31C 109.5
H31B C31 H31C 109.5
C30 C32 H32A 109.5
C30 C32 H32B 109.5
H32A C32 H32B 109.5
C30 C32 H32C 109.5
H32A C32 H32C 109.5
H32B C32 H32C 109.5
C4 P1 C21 103.66(9)
C4 P1 C24 107.48(9)
C21 P1 C24 109.66(10)
C4 P1 Pd1 102.38(6)
C21 P1 Pd1 118.36(8)
C24 P1 Pd1 113.92(7)
C27 P2 C10 103.59(9)
C27 P2 C30 106.18(10)
C10 P2 C30 106.15(9)
C27 P2 Pd1 123.95(7)
C10 P2 Pd1 101.95(5)
C30 P2 Pd1 113.17(7)
Cl2 Pd1 Cl1 174.90(2)
Cl2 Pd1 P1 94.57(2)
Cl1 Pd1 P1 85.699(19)
Cl2 Pd1 P2 95.67(2)
Cl1 Pd1 P2 86.104(19)
P1 Pd1 P2 154.871(17)

loop_
_geom_bond_atom_site_label_1
_geom_bond_atom_site_label_2
_geom_bond_distance
C1 C15 1.529(2)
C1 C3 1.536(2)
C1 C9 1.539(2)
C1 H1 0.9800
C2 C20 1.508(3)
C2 C8 1.525(2)
C2 C14 1.528(2)
C2 H2 0.9800
C3 C4 1.398(2)
C3 C8 1.401(2)
C4 C5 1.404(2)
C4 P1 1.8408(17)
C5 C6 1.375(3)
C5 H5 0.9300
C6 C7 1.376(3)
C6 H6 0.9300
C7 C8 1.382(3)
C7 H7 0.9300
C9 C10 1.399(2)
C9 C14 1.407(2)
C10 C11 1.398(2)
C10 P2 1.8428(17)
C11 C12 1.382(3)
C11 H11 0.9300
C12 C13 1.384(3)
C12 H12 0.9300
C13 C14 1.373(3)
C13 H13 0.9300
C15 C16 1.378(3)
C15 C20 1.397(3)
C16 C17 1.404(3)
C16 H16 0.9300
C17 C18 1.376(4)
C17 H17 0.9300
C18 C19 1.370(4)
C18 H18 0.9300
C19 C20 1.379(3)
C19 H19 0.9300
C21 C22A 1.399(7)
C21 C22 1.435(4)
C21 C23 1.528(3)
C21 P1 1.846(2)
C22 H22A 0.9600
C22 H22B 0.9600
C22 H22C 0.9600
C22A H22D 0.9600
C22A H22E 0.9600
C22A H22F 0.9600
C23 H23A 0.9600
C23 H23B 0.9600
C23 H23C 0.9600
C24 C25 1.533(3)
C24 C26 1.534(3)
C24 P1 1.8572(19)
C24 H24 0.9800
C25 H25A 0.9600
C25 H25B 0.9600
C25 H25C 0.9600
C26 H26A 0.9600
C26 H26B 0.9600
C26 H26C 0.9600
C27 C28 1.516(3)
C27 C29 1.534(3)
C27 P2 1.839(2)
C27 H27 0.9800
C28 H28A 0.9600
C28 H28B 0.9600
C28 H28C 0.9600
C29 H29A 0.9600
C29 H29B 0.9600
C29 H29C 0.9600
C30 C32 1.537(3)
C30 C31 1.542(3)
C30 P2 1.862(2)
C30 H30 0.9800
C31 H31A 0.9600
C31 H31B 0.9600
C31 H31C 0.9600
C32 H32A 0.9600
C32 H32B 0.9600
C32 H32C 0.9600
Cl1 Pd1 2.3230(5)
Cl2 Pd1 2.3176(6)
P1 Pd1 2.3262(5)
P2 Pd1 2.3347(5)
